data_4301907
loop_
_publ_author_name
'Louise N. Dawe'
'Konstantin V. Shuvaev'
'Laurence K. Thompson'

_publ_section_title
;
Magnetic [nxn] (n= 2-5) Grids by Directed Self-Assembly
;
_journal_name_full 'Inorganic Chemistry'
_journal_page_first 3323
_journal_page_last 3341
_journal_paper_doi 10.1021/ic801078h
_journal_volume 48
_journal_year 2009
_chemical_formula_sum 'C140 H101.6 Cu16 F36 N96 O54.8 S12'
_chemical_formula_weight 6090.75
_chemical_name_systematic
; 
 ? 
;
_space_group_IT_number 86
_symmetry_cell_setting tetragonal
_symmetry_Int_Tables_number 86
_symmetry_space_group_name_Hall '-P 4bc'
_symmetry_space_group_name_H-M 'P 42/n :2'
_atom_sites_solution_hydrogens geom
_atom_sites_solution_primary direct
_atom_sites_solution_secondary difmap
_audit_creation_method SHELXL-97
_cell_angle_alpha 90.00
_cell_angle_beta 90.00
_cell_angle_gamma 90.00
_cell_formula_units_Z 2
_cell_length_a 23.579(3)
_cell_length_b 23.579(3)
_cell_length_c 22.196(2)
_cell_measurement_reflns_used 22268
_cell_measurement_temperature 138(2)
_cell_measurement_theta_max 30.8486
_cell_measurement_theta_min 1.7272
_cell_volume 12340(2)
_computing_cell_refinement 'CrystalClear (Rigaku/MSC Inc., 2005)'
_computing_data_collection 'CrystalClear (Rigaku/MSC Inc., 2005)'
_computing_data_reduction 'CrystalClear (Rigaku/MSC Inc., 2005)'
_computing_molecular_graphics 'CrystalStructure3.7.0(Rigaku/MSC Inc.,2005)'
_computing_publication_material 'CrystalStructure3.7.0(Rigaku/MSC Inc.,2005)'
_computing_structure_refinement 'SHELXL-97 (Sheldrick, 1997)'
_computing_structure_solution 'SHELXS-97 (Sheldrick, 1990)'
_diffrn_ambient_temperature 138(2)
_diffrn_detector_area_resol_mean 14.63
_diffrn_measured_fraction_theta_full 0.988
_diffrn_measured_fraction_theta_max 0.988
_diffrn_measurement_device_type 'Rigaku Saturn'
_diffrn_measurement_method \w
_diffrn_radiation_monochromator graphite
_diffrn_radiation_source 'fine-focus sealed tube'
_diffrn_radiation_type MoK\a
_diffrn_radiation_wavelength 0.71070
_diffrn_reflns_av_R_equivalents 0.0335
_diffrn_reflns_av_sigmaI/netI 0.0470
_diffrn_reflns_limit_h_max 12
_diffrn_reflns_limit_h_min -29
_diffrn_reflns_limit_k_max 22
_diffrn_reflns_limit_k_min -28
_diffrn_reflns_limit_l_max 19
_diffrn_reflns_limit_l_min -27
_diffrn_reflns_number 26597
_diffrn_reflns_theta_full 26.00
_diffrn_reflns_theta_max 26.00
_diffrn_reflns_theta_min 2.52
_exptl_absorpt_coefficient_mu 1.563
_exptl_absorpt_correction_T_max 0.7983
_exptl_absorpt_correction_T_min 0.6241
_exptl_absorpt_correction_type numerical
_exptl_crystal_colour Red-Brown
_exptl_crystal_density_diffrn 1.639
_exptl_crystal_density_method 'not measured'
_exptl_crystal_description Prism
_exptl_crystal_F_000 6064
_exptl_crystal_size_max 0.56
_exptl_crystal_size_mid 0.45
_exptl_crystal_size_min 0.25
_platon_squeeze_details
;
The Platon Squeeze procedure was applied to recover 640.9 electrons per 
unit cell in one void (total volume 3601.4 ^A^3) that is 320.45 electrons 
per formula unit. An area of disperse electron density was present in the 
asymmetric unit prior to the application of Squeeze, which is a full occupancy 
triflate anion, though a good point atom model could not be achieved for this. 
The remaining electron density are solvent water molecules.  The application 
of Squeeze gave a good improvement in the data statistics and allowed for a 
full anisotropic refinement of the framework cationic structure.
PLATON Reference : Spek, A.L. (2003), J.Appl.Cryst. 36, 7-13
;
_refine_diff_density_max 3.469
_refine_diff_density_min -0.892
_refine_diff_density_rms 0.172
_refine_ls_extinction_coef 0.0033(6)
_refine_ls_extinction_expression Fc^*^=kFc[1+0.001xFc^2^\l^3^/sin(2\q)]^-1/4^
_refine_ls_extinction_method SHELXL
_refine_ls_goodness_of_fit_ref 1.245
_refine_ls_hydrogen_treatment constr
_refine_ls_matrix_type full
_refine_ls_number_parameters 663
_refine_ls_number_reflns 11965
_refine_ls_number_restraints 0
_refine_ls_restrained_S_all 1.245
_refine_ls_R_factor_all 0.1334
_refine_ls_R_factor_gt 0.1133
_refine_ls_shift/su_max 0.000
_refine_ls_shift/su_mean 0.000
_refine_ls_structure_factor_coef Fsqd
_refine_ls_weighting_details 'calc w=1/[\s^2^(Fo^2^)+(0.2000P)^2^+0.0000P] where P=(Fo^2^+2Fc^2^)/3'
_refine_ls_weighting_scheme calc
_refine_ls_wR_factor_gt 0.3190
_refine_ls_wR_factor_ref 0.3400
_reflns_number_gt 8267
_reflns_number_total 11965
_reflns_threshold_expression >2sigma(I)
_cod_data_source_file ic801078h_si_001_7.cif
_cod_data_source_block shelxl_(21)
_cod_depositor_comments
;
The following automatic conversions were performed:
'_exptl_absorpt_correction_type' value 'Numerical' changed to 'numerical'
according to '/home/saulius/struct/CIF-dictionaries/cif_core.dic'
dictionary named 'cif_core.dic' version 2.4.1 from 2010-06-29.

Automatic conversion script
Id: cif_fix_enum 1527 2010-12-29 10:47:43Z saulius 
;
_cod_original_cell_volume 12341(2)
_cod_original_sg_symbol_H-M 'P 42/n'
_cod_original_formula_sum 'C140 H101.60 Cu16 F36 N96 O54.80 S12'
_cod_database_code 4301907

loop_
_symmetry_equiv_pos_as_xyz
'x, y, z'
'-y, x+1/2, z+1/2'
'-x+1/2, -y+1/2, z'
'y+1/2, -x, z+1/2'
'-x, -y, -z'
'y, -x-1/2, -z-1/2'
'x-1/2, y-1/2, -z'
'-y-1/2, x, -z-1/2'

loop_
_atom_site_label
_atom_site_type_symbol
_atom_site_fract_x
_atom_site_fract_y
_atom_site_fract_z
_atom_site_U_iso_or_equiv
_atom_site_adp_type
_atom_site_occupancy
_atom_site_symmetry_multiplicity
_atom_site_calc_flag
_atom_site_refinement_flags
_atom_site_disorder_assembly
_atom_site_disorder_group
Cu1 Cu 0.19042(4) 0.17083(4) 0.25662(3) 0.0557(3) Uani 1 1 d . . .
Cu2 Cu 0.03596(4) 0.12936(4) 0.19730(4) 0.0671(3) Uani 1 1 d . . .
Cu3 Cu 0.04689(4) 0.00940(4) 0.31770(4) 0.0651(3) Uani 1 1 d . . .
Cu4 Cu 0.02957(4) 0.28764(4) 0.15389(4) 0.0701(3) Uani 1 1 d . . .
S1 S 0.7255 0.5174 0.0212 0.277(4) Uani 1 1 d . . .
S2 S 0.7999 0.4587 0.2134 0.211(3) Uani 1 1 d . . .
F1 F 0.6930 0.6069 0.0864 0.341(10) Uani 1 1 d . . .
F2 F 0.7275 0.5455 0.1333 0.378(12) Uani 1 1 d . . .
F3 F 0.6404 0.5283 0.0942 0.340(11) Uani 1 1 d . . .
F4 F 0.8456 0.3961 0.2982 0.343(12) Uani 1 1 d . . .
F5 F 0.7950 0.3554 0.2425 0.322(11) Uani 1 1 d . . .
F6 F 0.8714 0.3792 0.2100 0.242(6) Uani 1 1 d . . .
O1 O 0.0113(2) 0.3690(2) 0.1997(2) 0.0709(13) Uani 1 1 d . . .
O2 O 0.0332(2) 0.1008(2) 0.2792(2) 0.0709(13) Uani 1 1 d . . .
O3 O 0.1191(2) 0.1397(2) 0.1906(2) 0.0744(14) Uani 1 1 d . . .
O4 O 0.3886(2) 0.2040(2) 0.1633(2) 0.0731(14) Uani 1 1 d . . .
O5 O 0.6846 0.5408 -0.0204 0.322(13) Uani 1 1 d . . .
O6 O 0.7895 0.5529 0.0136 0.133(3) Uani 1 1 d . . .
O7 O 0.7287 0.4524 0.0337 0.50(3) Uani 1 1 d . . .
O8 O 0.8517 0.5056 0.2141 0.180(5) Uani 1 1 d . . .
O9 O 0.7742 0.4449 0.1482 0.301(12) Uani 1 1 d . . .
O10 O 0.7634 0.4784 0.2595 0.224(7) Uani 1 1 d . . .
N1 N -0.0122(3) 0.5369(3) 0.1956(3) 0.0691(16) Uani 1 1 d . . .
N2 N -0.0476(5) 0.5973(3) 0.2739(4) 0.119(3) Uani 1 1 d . . .
N3 N -0.0477(9) 0.5019(6) 0.3472(6) 0.238(11) Uani 1 1 d . . .
H1 H -0.0476 0.4726 0.3718 0.286 Uiso 1 1 calc R . .
H2 H -0.0570 0.5357 0.3608 0.286 Uiso 1 1 calc R . .
N4 N -0.0199(3) 0.4510(3) 0.2629(3) 0.0714(16) Uani 1 1 d . . .
N5 N -0.0130(3) 0.4006(3) 0.2943(3) 0.0785(19) Uani 1 1 d . . .
N6 N 0.0169(3) 0.2628(3) 0.2396(3) 0.0660(15) Uani 1 1 d . . .
N7 N 0.0253(3) 0.2098(2) 0.2545(3) 0.0642(14) Uani 1 1 d . . .
N8 N 0.0415(3) 0.1209(3) 0.3809(3) 0.0686(16) Uani 1 1 d . . .
N9 N 0.0484(3) 0.0619(3) 0.3872(3) 0.0651(15) Uani 1 1 d . . .
N10 N 0.0630(3) 0.0832(3) 0.4882(3) 0.0720(16) Uani 1 1 d . . .
H3 H 0.0589 0.1199 0.4823 0.086 Uiso 1 1 calc R . .
H4 H 0.0701 0.0702 0.5246 0.086 Uiso 1 1 calc R . .
N11 N 0.0752(3) -0.0305(4) 0.5099(3) 0.088(2) Uani 1 1 d . . .
N12 N 0.0598(3) -0.0486(3) 0.4047(3) 0.085(2) Uani 1 1 d . . .
N13 N -0.0458(3) 0.1127(3) 0.1720(3) 0.0736(17) Uani 1 1 d . . .
N14 N -0.0999(4) 0.1143(5) 0.0834(4) 0.120(3) Uani 1 1 d . . .
N15 N -0.0020(4) 0.1398(5) 0.0197(4) 0.143(5) Uani 1 1 d . . .
H5 H 0.0294 0.1465 -0.0005 0.172 Uiso 1 1 calc R . .
H6 H -0.0344 0.1361 0.0004 0.172 Uiso 1 1 calc R . .
N16 N 0.0427(3) 0.1399(3) 0.1132(3) 0.0705(16) Uani 1 1 d . . .
N17 N 0.0960(3) 0.1511(3) 0.0892(3) 0.0739(17) Uani 1 1 d . . .
N18 N 0.2240(3) 0.1686(2) 0.1687(3) 0.0743(17) Uani 1 1 d . . .
N19 N 0.2788(3) 0.1798(3) 0.1628(3) 0.0689(15) Uani 1 1 d . . .
N20 N 0.3922(3) 0.1943(3) 0.0585(3) 0.0760(17) Uani 1 1 d . . .
N21 N 0.4487(3) 0.2041(3) 0.0718(3) 0.0772(18) Uani 1 1 d . . .
N22 N 0.4779(5) 0.2156(4) -0.0292(4) 0.118(3) Uani 1 1 d . . .
H7 H 0.4452 0.2067 -0.0459 0.141 Uiso 1 1 calc R . .
H8 H 0.5071 0.2247 -0.0519 0.141 Uiso 1 1 calc R . .
N23 N 0.5823(4) 0.2342(6) 0.0141(5) 0.146(5) Uani 1 1 d . . .
N24 N 0.5460(3) 0.2290(3) 0.1155(4) 0.088(2) Uani 1 1 d . . .
C1 C -0.0084(4) 0.5817(3) 0.1593(3) 0.074(2) Uani 1 1 d . . .
H9 H 0.0046 0.5768 0.1191 0.088 Uiso 1 1 calc R . .
C2 C -0.0232(6) 0.6361(4) 0.1797(5) 0.113(4) Uani 1 1 d . . .
H10 H -0.0193 0.6683 0.1542 0.136 Uiso 1 1 calc R . .
C3 C -0.0433(6) 0.6416(5) 0.2369(5) 0.110(4) Uani 1 1 d . . .
H11 H -0.0546 0.6780 0.2508 0.132 Uiso 1 1 calc R . .
C4 C -0.0321(4) 0.5474(4) 0.2517(4) 0.082(2) Uani 1 1 d . . .
C5 C -0.0343(5) 0.4953(4) 0.2910(5) 0.101(3) Uani 1 1 d . . .
C6 C 0.0006(4) 0.3621(3) 0.2570(4) 0.0715(19) Uani 1 1 d . . .
C7 C 0.0103(3) 0.3036(3) 0.2817(3) 0.0679(18) Uani 1 1 d . . .
C8 C 0.0097(4) 0.2907(4) 0.3414(4) 0.075(2) Uani 1 1 d . . .
H12 H 0.0014 0.3192 0.3702 0.090 Uiso 1 1 calc R . .
C9 C 0.0212(4) 0.2367(3) 0.3597(4) 0.077(2) Uani 1 1 d . . .
H13 H 0.0250 0.2271 0.4011 0.093 Uiso 1 1 calc R . .
C10 C 0.0270(3) 0.1955(3) 0.3127(3) 0.0654(17) Uani 1 1 d . . .
C11 C 0.0350(4) 0.1332(3) 0.3242(4) 0.071(2) Uani 1 1 d . . .
C12 C 0.0587(3) 0.0481(4) 0.4430(3) 0.0682(19) Uani 1 1 d . . .
C13 C 0.0649(3) -0.0132(4) 0.4545(4) 0.077(2) Uani 1 1 d . . .
C14 C 0.0804(4) -0.0877(5) 0.5181(5) 0.101(3) Uani 1 1 d . . .
H14 H 0.0862 -0.1020 0.5577 0.122 Uiso 1 1 calc R . .
C15 C 0.0777(5) -0.1230(5) 0.4732(6) 0.114(4) Uani 1 1 d . . .
H15 H 0.0818 -0.1625 0.4803 0.137 Uiso 1 1 calc R . .
C16 C 0.0691(4) -0.1039(4) 0.4169(5) 0.098(3) Uani 1 1 d . . .
H16 H 0.0697 -0.1303 0.3845 0.117 Uiso 1 1 calc R . .
C17 C -0.0911(4) 0.1016(5) 0.2069(6) 0.107(4) Uani 1 1 d . . .
H17 H -0.0887 0.0999 0.2496 0.128 Uiso 1 1 calc R . .
C18 C -0.1412(5) 0.0926(5) 0.1760(7) 0.117(4) Uani 1 1 d . . .
H18 H -0.1737 0.0796 0.1973 0.141 Uiso 1 1 calc R . .
C19 C -0.1445(6) 0.1014(9) 0.1202(8) 0.174(8) Uani 1 1 d . . .
H19 H -0.1810 0.0989 0.1022 0.209 Uiso 1 1 calc R . .
C20 C -0.0533(4) 0.1190(5) 0.1117(5) 0.097(3) Uani 1 1 d . . .
C21 C -0.0007(4) 0.1356(5) 0.0773(4) 0.093(3) Uani 1 1 d . . .
C22 C 0.1337(4) 0.1507(3) 0.1340(3) 0.0683(18) Uani 1 1 d . . .
C23 C 0.1918(4) 0.1610(3) 0.1209(4) 0.0691(19) Uani 1 1 d . . .
C24 C 0.2135(3) 0.1673(3) 0.0633(4) 0.0708(19) Uani 1 1 d . . .
H20 H 0.1894 0.1652 0.0290 0.085 Uiso 1 1 calc R . .
C25 C 0.2719(4) 0.1770(3) 0.0565(4) 0.077(2) Uani 1 1 d . . .
H21 H 0.2891 0.1788 0.0179 0.093 Uiso 1 1 calc R . .
C26 C 0.3020(4) 0.1836(3) 0.1069(4) 0.079(2) Uani 1 1 d . . .
C27 C 0.3665(4) 0.1965(3) 0.1090(4) 0.0700(19) Uani 1 1 d . . .
C28 C 0.4830(5) 0.2153(4) 0.0294(4) 0.094(3) Uani 1 1 d . . .
C29 C 0.5418(5) 0.2255(5) 0.0532(4) 0.097(3) Uani 1 1 d . . .
C30 C 0.6343(8) 0.2440(9) 0.0401(8) 0.180(8) Uani 1 1 d . . .
H22 H 0.6658 0.2518 0.0147 0.216 Uiso 1 1 calc R . .
C31 C 0.6428(5) 0.2430(8) 0.1025(7) 0.160(7) Uani 1 1 d . . .
H23 H 0.6798 0.2456 0.1192 0.192 Uiso 1 1 calc R . .
C32 C 0.5958(5) 0.2380(5) 0.1387(6) 0.110(3) Uani 1 1 d . . .
H24 H 0.5997 0.2413 0.1812 0.132 Uiso 1 1 calc R . .
C33 C 0.6999 0.5364 0.0721 0.287 Uiso 1 1 d . . .
C34 C 0.8246 0.3976 0.2414 0.221 Uiso 1 1 d . . .

loop_
_atom_site_aniso_label
_atom_site_aniso_U_11
_atom_site_aniso_U_22
_atom_site_aniso_U_33
_atom_site_aniso_U_23
_atom_site_aniso_U_13
_atom_site_aniso_U_12
Cu1 0.0690(5) 0.0683(5) 0.0297(4) -0.0046(3) -0.0004(3) 0.0014(4)
Cu2 0.0750(6) 0.0704(6) 0.0560(6) 0.0087(4) -0.0021(4) 0.0026(4)
Cu3 0.0657(5) 0.0715(6) 0.0581(6) 0.0083(4) 0.0082(4) 0.0089(4)
Cu4 0.0768(6) 0.0724(6) 0.0612(6) 0.0070(4) -0.0065(4) -0.0060(4)
S1 0.257(9) 0.323(11) 0.250(9) 0.016(8) 0.097(7) 0.045(8)
S2 0.163(5) 0.203(6) 0.268(8) 0.023(5) 0.044(5) 0.012(4)
F1 0.210(15) 0.35(2) 0.46(3) -0.09(2) 0.030(17) -0.025(15)
F2 0.39(3) 0.43(3) 0.31(2) -0.05(2) -0.05(2) 0.11(3)
F3 0.45(3) 0.38(2) 0.185(14) 0.004(14) 0.110(16) -0.01(2)
F4 0.235(16) 0.48(3) 0.31(2) 0.12(2) -0.075(15) -0.013(18)
F5 0.225(15) 0.216(14) 0.53(3) 0.078(17) 0.033(17) -0.014(12)
F6 0.270(15) 0.175(10) 0.281(16) -0.001(10) 0.013(13) 0.004(10)
O1 0.076(3) 0.072(3) 0.065(3) 0.013(2) -0.004(2) -0.009(2)
O2 0.099(4) 0.060(3) 0.054(3) 0.007(2) -0.001(2) 0.001(3)
O3 0.075(3) 0.085(3) 0.063(3) 0.009(3) -0.003(2) -0.005(3)
O4 0.080(3) 0.073(3) 0.066(3) -0.016(2) 0.004(3) -0.006(3)
O5 0.28(2) 0.38(3) 0.31(3) 0.02(2) -0.117(19) 0.12(2)
O6 0.150(7) 0.131(7) 0.119(6) 0.001(5) 0.008(6) 0.004(6)
O7 0.37(3) 0.23(2) 0.91(8) 0.24(4) 0.23(4) 0.11(2)
O8 0.128(8) 0.238(13) 0.174(10) 0.022(10) 0.018(7) -0.010(9)
O9 0.226(17) 0.46(3) 0.214(15) -0.10(2) -0.032(13) -0.01(2)
O10 0.127(9) 0.34(2) 0.203(13) 0.007(13) 0.041(8) 0.051(11)
N1 0.083(4) 0.062(3) 0.063(4) 0.008(3) -0.020(3) -0.001(3)
N2 0.189(11) 0.064(4) 0.104(6) -0.002(4) 0.022(7) 0.009(5)
N3 0.46(3) 0.116(9) 0.140(11) 0.019(8) 0.136(15) 0.081(13)
N4 0.080(4) 0.062(4) 0.073(4) 0.007(3) 0.005(3) 0.003(3)
N5 0.097(5) 0.076(4) 0.062(4) 0.017(3) 0.021(3) 0.011(4)
N6 0.076(4) 0.067(4) 0.055(3) 0.005(3) 0.006(3) -0.008(3)
N7 0.078(4) 0.051(3) 0.063(3) 0.009(2) -0.009(3) 0.002(3)
N8 0.072(4) 0.067(3) 0.066(4) 0.012(3) 0.008(3) 0.001(3)
N9 0.068(3) 0.074(4) 0.053(3) 0.019(3) 0.017(3) 0.012(3)
N10 0.075(4) 0.091(4) 0.051(3) 0.010(3) 0.008(3) 0.007(3)
N11 0.066(4) 0.123(6) 0.075(4) 0.030(4) 0.010(3) 0.014(4)
N12 0.086(5) 0.092(5) 0.076(5) 0.030(4) 0.017(4) 0.014(4)
N13 0.083(4) 0.071(4) 0.068(4) 0.006(3) -0.007(3) 0.007(3)
N14 0.074(5) 0.181(10) 0.107(7) 0.040(7) -0.032(5) -0.028(6)
N15 0.107(7) 0.241(13) 0.083(6) 0.045(7) -0.045(5) -0.041(8)
N16 0.070(4) 0.077(4) 0.064(4) 0.002(3) -0.005(3) 0.006(3)
N17 0.095(5) 0.071(4) 0.055(3) 0.000(3) -0.006(3) -0.004(3)
N18 0.084(4) 0.054(3) 0.085(5) 0.005(3) -0.006(4) -0.004(3)
N19 0.079(4) 0.055(3) 0.072(4) -0.005(3) 0.002(3) 0.006(3)
N20 0.092(5) 0.071(4) 0.065(4) -0.002(3) 0.006(3) -0.018(3)
N21 0.087(5) 0.079(4) 0.065(4) -0.010(3) 0.010(3) -0.021(4)
N22 0.160(9) 0.125(7) 0.069(5) -0.008(5) 0.012(5) -0.045(7)
N23 0.105(7) 0.200(11) 0.133(8) -0.075(8) 0.051(6) -0.077(7)
N24 0.083(5) 0.078(4) 0.104(6) -0.008(4) 0.014(4) -0.021(4)
C1 0.093(6) 0.070(5) 0.058(4) 0.006(3) -0.006(4) -0.003(4)
C2 0.166(11) 0.074(6) 0.100(8) 0.026(5) -0.059(8) -0.036(6)
C3 0.152(10) 0.084(6) 0.093(7) 0.017(5) -0.013(7) -0.020(6)
C4 0.099(6) 0.072(5) 0.074(5) 0.022(4) 0.017(4) 0.002(4)
C5 0.147(9) 0.077(6) 0.079(6) 0.026(5) 0.028(6) 0.021(6)
C6 0.082(5) 0.070(4) 0.062(5) 0.013(4) -0.004(4) 0.008(4)
C7 0.070(4) 0.069(4) 0.064(4) 0.014(4) 0.000(3) -0.007(3)
C8 0.087(5) 0.071(5) 0.068(5) 0.005(4) 0.017(4) 0.009(4)
C9 0.104(6) 0.069(5) 0.059(4) 0.011(4) 0.008(4) -0.011(4)
C10 0.072(4) 0.058(4) 0.066(4) 0.004(3) 0.001(3) 0.003(3)
C11 0.086(5) 0.071(4) 0.057(4) 0.004(4) -0.004(4) 0.007(4)
C12 0.053(4) 0.098(6) 0.053(4) 0.008(4) 0.008(3) 0.004(4)
C13 0.072(4) 0.093(5) 0.067(5) 0.035(4) 0.024(4) 0.035(4)
C14 0.096(6) 0.113(8) 0.096(7) 0.049(6) 0.013(5) 0.040(6)
C15 0.122(9) 0.085(7) 0.137(10) 0.030(7) -0.020(7) 0.041(6)
C16 0.113(7) 0.076(5) 0.105(7) 0.030(5) 0.009(6) 0.036(5)
C17 0.065(5) 0.110(7) 0.146(10) 0.047(7) 0.001(6) -0.015(5)
C18 0.099(8) 0.116(8) 0.137(11) 0.017(7) -0.036(7) 0.010(6)
C19 0.095(9) 0.27(2) 0.156(14) 0.070(14) -0.055(9) 0.013(11)
C20 0.095(7) 0.113(7) 0.081(6) 0.017(5) -0.025(5) -0.013(6)
C21 0.097(7) 0.112(7) 0.069(5) 0.011(5) -0.009(5) 0.010(6)
C22 0.087(5) 0.060(4) 0.058(4) 0.006(3) 0.011(4) 0.006(4)
C23 0.085(5) 0.056(4) 0.066(5) -0.003(3) -0.012(4) 0.014(3)
C24 0.073(5) 0.078(5) 0.062(4) -0.013(4) -0.002(4) 0.012(4)
C25 0.096(6) 0.070(4) 0.065(5) -0.009(4) 0.000(4) -0.005(4)
C26 0.096(6) 0.071(5) 0.071(5) -0.004(4) 0.005(4) -0.010(4)
C27 0.076(5) 0.060(4) 0.074(5) -0.010(3) 0.010(4) -0.005(3)
C28 0.121(8) 0.084(6) 0.077(6) -0.028(4) 0.022(5) -0.042(5)
C29 0.106(7) 0.106(7) 0.081(6) -0.011(5) 0.026(5) -0.030(6)
C30 0.138(13) 0.25(2) 0.151(15) -0.038(14) 0.056(11) -0.075(13)
C31 0.072(6) 0.27(2) 0.138(11) -0.093(13) 0.025(7) -0.040(9)
C32 0.095(7) 0.128(9) 0.108(8) -0.021(7) 0.012(6) -0.018(6)

loop_
_atom_type_symbol
_atom_type_description
_atom_type_scat_dispersion_real
_atom_type_scat_dispersion_imag
_atom_type_scat_source
C C 0.0033 0.0016 'International Tables Vol C Tables 4.2.6.8 and 6.1.1.4'
H H 0.0000 0.0000 'International Tables Vol C Tables 4.2.6.8 and 6.1.1.4'
Cu Cu 0.3201 1.2651 'International Tables Vol C Tables 4.2.6.8 and 6.1.1.4'
F F 0.0171 0.0103 'International Tables Vol C Tables 4.2.6.8 and 6.1.1.4'
N N 0.0061 0.0033 'International Tables Vol C Tables 4.2.6.8 and 6.1.1.4'
O O 0.0106 0.0060 'International Tables Vol C Tables 4.2.6.8 and 6.1.1.4'
S S 0.1246 0.1234 'International Tables Vol C Tables 4.2.6.8 and 6.1.1.4'

loop_
_geom_angle_atom_site_label_1
_geom_angle_atom_site_label_2
_geom_angle_atom_site_label_3
_geom_angle
_geom_angle_site_symmetry_1
_geom_angle_site_symmetry_3
_geom_angle_publ_flag
N18 Cu1 N19 145.5(2) . 6_566 ?
N18 Cu1 O4 130.7(2) . 6_566 ?
N19 Cu1 O4 73.1(2) 6_566 6_566 ?
N18 Cu1 O3 71.5(2) . . ?
N19 Cu1 O3 127.2(2) 6_566 . ?
O4 Cu1 O3 113.2(2) 6_566 . ?
N16 Cu2 O2 166.9(3) . . ?
N16 Cu2 O3 80.0(3) . . ?
O2 Cu2 O3 98.4(2) . . ?
N16 Cu2 N13 80.4(3) . . ?
O2 Cu2 N13 99.2(3) . . ?
O3 Cu2 N13 159.3(3) . . ?
N16 Cu2 N7 116.6(3) . . ?
O2 Cu2 N7 76.4(2) . . ?
O3 Cu2 N7 92.8(2) . . ?
N13 Cu2 N7 101.9(2) . . ?
N4 Cu3 N9 162.2(3) 8_656 . ?
N4 Cu3 O1 78.7(2) 8_656 8_656 ?
N9 Cu3 O1 96.7(2) . 8_656 ?
N4 Cu3 N1 78.6(3) 8_656 8_656 ?
N9 Cu3 N1 106.5(3) . 8_656 ?
O1 Cu3 N1 156.7(3) 8_656 8_656 ?
N4 Cu3 O2 89.7(2) 8_656 . ?
N9 Cu3 O2 73.2(2) . . ?
O1 Cu3 O2 92.6(2) 8_656 . ?
N1 Cu3 O2 92.5(2) 8_656 . ?
N4 Cu3 N12 123.0(3) 8_656 . ?
N9 Cu3 N12 74.0(3) . . ?
O1 Cu3 N12 92.4(2) 8_656 . ?
N1 Cu3 N12 95.5(3) 8_656 . ?
O2 Cu3 N12 147.2(3) . . ?
N21 Cu4 O4 80.0(3) 3 3 ?
N21 Cu4 N6 167.1(3) 3 . ?
O4 Cu4 N6 94.3(2) 3 . ?
N21 Cu4 N24 81.5(3) 3 3 ?
O4 Cu4 N24 160.1(3) 3 3 ?
N6 Cu4 N24 102.3(3) . 3 ?
N21 Cu4 O1 113.8(3) 3 . ?
O4 Cu4 O1 93.2(2) 3 . ?
N6 Cu4 O1 77.8(2) . . ?
N24 Cu4 O1 101.0(3) 3 . ?
C33 S1 O5 96.26 . . ?
C33 S1 O7 101.41 . . ?
O5 S1 O7 121.43 . . ?
C33 S1 O6 107.98 . . ?
O5 S1 O6 109.54 . . ?
O7 S1 O6 116.72 . . ?
O10 S2 O9 119.31 . . ?
O10 S2 O8 102.92 . . ?
O9 S2 O8 115.16 . . ?
O10 S2 C34 103.04 . . ?
O9 S2 C34 106.99 . . ?
O8 S2 C34 108.44 . . ?
C6 O1 Cu3 107.7(5) . 6_566 ?
C6 O1 Cu4 112.1(5) . . ?
Cu3 O1 Cu4 140.1(3) 6_566 . ?
C11 O2 Cu2 122.1(5) . . ?
C11 O2 Cu3 105.4(5) . . ?
Cu2 O2 Cu3 131.1(3) . . ?
C22 O3 Cu2 110.6(5) . . ?
C22 O3 Cu1 110.2(5) . . ?
Cu2 O3 Cu1 134.4(3) . . ?
C27 O4 Cu4 107.8(5) . 3 ?
C27 O4 Cu1 116.6(5) . 8_656 ?
Cu4 O4 Cu1 134.7(3) 3 8_656 ?
C1 N1 C4 115.7(7) . . ?
C1 N1 Cu3 131.0(6) . 6_566 ?
C4 N1 Cu3 113.2(5) . 6_566 ?
C4 N2 C3 116.5(10) . . ?
C5 N4 N5 119.4(7) . . ?
C5 N4 Cu3 122.4(6) . 6_566 ?
N5 N4 Cu3 116.7(5) . 6_566 ?
C6 N5 N4 108.2(6) . . ?
N7 N6 C7 121.6(6) . . ?
N7 N6 Cu4 119.7(5) . . ?
C7 N6 Cu4 117.6(5) . . ?
N6 N7 C10 119.3(6) . . ?
N6 N7 Cu2 131.7(5) . . ?
C10 N7 Cu2 108.9(4) . . ?
C11 N8 N9 109.2(6) . . ?
C12 N9 N8 111.2(7) . . ?
C12 N9 Cu3 126.1(6) . . ?
N8 N9 Cu3 122.7(4) . . ?
C13 N11 C14 116.7(9) . . ?
C16 N12 C13 114.1(8) . . ?
C16 N12 Cu3 137.4(7) . . ?
C13 N12 Cu3 108.1(5) . . ?
C17 N13 C20 119.1(9) . . ?
C17 N13 Cu2 128.8(7) . . ?
C20 N13 Cu2 111.8(6) . . ?
C20 N14 C19 112.9(11) . . ?
C21 N16 N17 119.4(7) . . ?
C21 N16 Cu2 121.9(6) . . ?
N17 N16 Cu2 118.7(5) . . ?
C22 N17 N16 108.4(6) . . ?
C23 N18 N19 120.7(8) . . ?
C23 N18 Cu1 122.2(6) . . ?
N19 N18 Cu1 116.9(5) . . ?
N18 N19 C26 119.7(7) . . ?
N18 N19 Cu1 118.6(5) . 8_656 ?
C26 N19 Cu1 121.8(6) . 8_656 ?
C27 N20 N21 105.3(7) . . ?
C28 N21 N20 119.4(8) . . ?
C28 N21 Cu4 121.1(7) . 3 ?
N20 N21 Cu4 118.7(5) . 3 ?
C29 N23 C30 113.5(12) . . ?
C32 N24 C29 118.0(9) . . ?
C32 N24 Cu4 131.5(8) . 3 ?
C29 N24 Cu4 110.3(6) . 3 ?
N1 C1 C2 120.9(8) . . ?
C3 C2 C1 118.2(9) . . ?
N2 C3 C2 121.8(12) . . ?
N2 C4 N1 126.8(8) . . ?
N2 C4 C5 119.9(8) . . ?
N1 C4 C5 113.2(8) . . ?
N4 C5 N3 129.8(9) . . ?
N4 C5 C4 112.3(8) . . ?
N3 C5 C4 117.8(10) . . ?
N5 C6 O1 126.5(7) . . ?
N5 C6 C7 117.1(7) . . ?
O1 C6 C7 116.2(7) . . ?
N6 C7 C8 121.0(7) . . ?
N6 C7 C6 114.8(6) . . ?
C8 C7 C6 124.1(8) . . ?
C7 C8 C9 120.0(8) . . ?
C8 C9 C10 115.7(7) . . ?
N7 C10 C9 122.1(7) . . ?
N7 C10 C11 114.4(7) . . ?
C9 C10 C11 123.5(7) . . ?
O2 C11 N8 129.5(7) . . ?
O2 C11 C10 117.1(7) . . ?
N8 C11 C10 113.3(7) . . ?
N9 C12 N10 126.0(8) . . ?
N9 C12 C13 115.3(8) . . ?
N10 C12 C13 118.7(7) . . ?
N11 C13 N12 124.8(8) . . ?
N11 C13 C12 119.0(9) . . ?
N12 C13 C12 116.2(7) . . ?
C15 C14 N11 121.6(9) . . ?
C14 C15 C16 120.5(10) . . ?
C15 C16 N12 122.2(11) . . ?
N13 C17 C18 115.0(12) . . ?
C19 C18 C17 121.0(14) . . ?
C18 C19 N14 125.3(12) . . ?
N14 C20 N13 126.2(10) . . ?
N14 C20 C21 118.9(10) . . ?
N13 C20 C21 114.8(8) . . ?
N15 C21 N16 128.6(10) . . ?
N15 C21 C20 120.3(9) . . ?
N16 C21 C20 111.0(8) . . ?
O3 C22 N17 122.3(7) . . ?
O3 C22 C23 118.5(7) . . ?
N17 C22 C23 119.2(7) . . ?
N18 C23 C24 121.0(8) . . ?
N18 C23 C22 114.5(8) . . ?
C24 C23 C22 124.3(7) . . ?
C23 C24 C25 118.6(8) . . ?
C26 C25 C24 116.9(8) . . ?
C25 C26 N19 122.9(9) . . ?
C25 C26 C27 124.8(8) . . ?
N19 C26 C27 112.4(7) . . ?
N20 C27 O4 128.1(8) . . ?
N20 C27 C26 115.6(7) . . ?
O4 C27 C26 116.0(7) . . ?
N21 C28 N22 132.9(10) . . ?
N21 C28 C29 111.2(9) . . ?
N22 C28 C29 115.7(9) . . ?
N23 C29 N24 126.8(10) . . ?
N23 C29 C28 117.8(10) . . ?
N24 C29 C28 115.1(8) . . ?
N23 C30 C31 122.7(13) . . ?
C32 C31 C30 117.8(13) . . ?
N24 C32 C31 120.6(12) . . ?
S1 C33 F3 130.31 . . ?
S1 C33 F2 126.84 . . ?
F3 C33 F2 97.25 . . ?
S1 C33 F1 121.4 . . ?
F3 C33 F1 88.51 . . ?
F2 C33 F1 74.71 . . ?
F5 C34 F4 99.77 . . ?
F5 C34 F6 102.28 . . ?
F4 C34 F6 99.79 . . ?
F5 C34 S2 120.81 . . ?
F4 C34 S2 119.68 . . ?
F6 C34 S2 111.26 . . ?

loop_
_geom_bond_atom_site_label_1
_geom_bond_atom_site_label_2
_geom_bond_distance
_geom_bond_site_symmetry_2
_geom_bond_publ_flag
Cu1 N18 2.107(8) . ?
Cu1 N19 2.161(7) 6_566 ?
Cu1 O4 2.286(5) 6_566 ?
Cu1 O3 2.348(5) . ?
Cu2 N16 1.890(7) . ?
Cu2 O2 1.941(5) . ?
Cu2 O3 1.982(6) . ?
Cu2 N13 2.047(7) . ?
Cu2 N7 2.296(6) . ?
Cu3 N4 1.918(7) 8_656 ?
Cu3 N9 1.978(7) . ?
Cu3 O1 2.021(5) 8_656 ?
Cu3 N1 2.061(6) 8_656 ?
Cu3 O2 2.340(5) . ?
Cu3 N12 2.386(7) . ?
Cu4 N21 1.903(7) 3 ?
Cu4 O4 1.952(6) 3 ?
Cu4 N6 2.013(6) . ?
Cu4 N24 2.014(7) 3 ?
Cu4 O1 2.213(6) . ?
S1 C33 1.35700 . ?
S1 O5 1.44466 . ?
S1 O7 1.55937 . ?
S1 O6 1.73389 . ?
S2 O10 1.41544 . ?
S2 O9 1.60232 . ?
S2 O8 1.64771 . ?
S2 C34 1.67362 . ?
F1 C33 1.70015 . ?
F2 C33 1.52144 . ?
F3 C33 1.49845 . ?
F4 C34 1.35495 . ?
F5 C34 1.21565 . ?
F6 C34 1.37538 . ?
O1 C6 1.306(9) . ?
O1 Cu3 2.022(5) 6_566 ?
O2 C11 1.257(10) . ?
O3 C22 1.327(9) . ?
O4 C27 1.325(10) . ?
O4 Cu4 1.952(6) 3 ?
O4 Cu1 2.286(5) 8_656 ?
N1 C1 1.332(10) . ?
N1 C4 1.353(11) . ?
N1 Cu3 2.061(6) 6_566 ?
N2 C4 1.326(12) . ?
N2 C3 1.333(13) . ?
N3 C5 1.297(15) . ?
N4 C5 1.263(12) . ?
N4 N5 1.387(9) . ?
N4 Cu3 1.918(7) 6_566 ?
N5 C6 1.271(10) . ?
N6 N7 1.308(8) . ?
N6 C7 1.351(10) . ?
N7 C10 1.334(9) . ?
N8 C11 1.302(10) . ?
N8 N9 1.408(9) . ?
N9 C12 1.303(9) . ?
N10 C12 1.305(10) . ?
N11 C13 1.317(10) . ?
N11 C14 1.366(14) . ?
N12 C16 1.350(11) . ?
N12 C13 1.391(12) . ?
N13 C17 1.344(12) . ?
N13 C20 1.357(11) . ?
N14 C20 1.270(12) . ?
N14 C19 1.366(18) . ?
N15 C21 1.283(12) . ?
N16 C21 1.299(11) . ?
N16 N17 1.390(10) . ?
N17 C22 1.334(10) . ?
N18 C23 1.317(10) . ?
N18 N19 1.325(10) . ?
N19 C26 1.360(11) . ?
N19 Cu1 2.161(7) 8_656 ?
N20 C27 1.276(10) . ?
N20 N21 1.383(10) . ?
N21 C28 1.268(11) . ?
N21 Cu4 1.903(7) 3 ?
N22 C28 1.307(12) . ?
N23 C29 1.307(12) . ?
N23 C30 1.37(2) . ?
N24 C32 1.300(13) . ?
N24 C29 1.388(12) . ?
N24 Cu4 2.014(7) 3 ?
C1 C2 1.405(14) . ?
C2 C3 1.361(17) . ?
C4 C5 1.508(11) . ?
C6 C7 1.501(11) . ?
C7 C8 1.359(11) . ?
C8 C9 1.363(12) . ?
C9 C10 1.433(11) . ?
C10 C11 1.504(11) . ?
C12 C13 1.476(12) . ?
C14 C15 1.300(16) . ?
C15 C16 1.344(15) . ?
C17 C18 1.383(15) . ?
C18 C19 1.259(19) . ?
C20 C21 1.509(15) . ?
C22 C23 1.421(12) . ?
C23 C24 1.386(12) . ?
C24 C25 1.403(12) . ?
C25 C26 1.334(12) . ?
C26 C27 1.551(13) . ?
C28 C29 1.503(15) . ?
C30 C31 1.40(2) . ?
C31 C32 1.374(16) . ?

loop_
_platon_squeeze_void_nr
_platon_squeeze_void_average_x
_platon_squeeze_void_average_y
_platon_squeeze_void_average_z
_platon_squeeze_void_volume
_platon_squeeze_void_count_electrons
1 0.001 -0.001 -0.002 3601.4 640.9
